data_9015215
loop_
_publ_author_name
'Starova, G. L.'
'Vergasova, L. P.'
'Filatov, S. K.'
'Britvin S N. Ananyev V V'

_publ_section_title
;
 Lammerite-beta, Cu3(AsO4)2 - a new mineral from fumaroles of the Great
 Fissure Tolbachic eruption (Kamchatka, Russia)
;
_journal_name_full 'Zapiski Rossiiskogo Mineralogicheskogo Obshchetstva'
_journal_page_first 46
_journal_page_last 51
_journal_volume 140
_journal_year 2011
_chemical_compound_source 'Second cinder cone, North Branch, Tolbach volcano, Kamchatka, Russia'
_chemical_formula_sum 'As2 Cu3 O8'
_chemical_name_mineral Lammerite-beta
_space_group_IT_number 14
_symmetry_space_group_name_Hall '-P 2ybc'
_symmetry_space_group_name_H-M 'P 1 21/c 1'
_cell_angle_alpha 90
_cell_angle_beta 92.26
_cell_angle_gamma 90
_cell_length_a 6.306
_cell_length_b 8.643
_cell_length_c 11.310
_cell_formula_units_Z 4
_cell_volume 615.947
_database_code_amcsd 0018801
_exptl_crystal_density_diffrn 5.052
_cod_original_formula_sum 'Cu3 As2 O8'
_cod_database_code 9015215

loop_
_space_group_symop_operation_xyz
x,y,z
x,1/2-y,1/2+z
-x,1/2+y,1/2-z
-x,-y,-z

loop_
_atom_site_label
_atom_site_fract_x
_atom_site_fract_y
_atom_site_fract_z
_atom_site_U_iso_or_equiv
Cu1 0.24290 0.16450 0.63220 0.01000
Cu2 -0.09250 0.19000 0.43160 0.00800
Cu3 -0.61720 0.03120 0.12250 0.01100
As1 -0.58610 0.11370 0.36810 0.00500
As2 -0.10400 0.06030 0.15090 0.00600
O1 -0.04110 0.24040 0.10440 0.00900
O2 -0.51770 -0.07170 0.36410 0.01200
O3 -0.39700 0.23940 0.41770 0.00900
O4 -0.65970 0.15560 0.22620 0.01000
O5 0.08400 -0.06890 0.11880 0.01000
O6 -0.12870 0.05100 0.29830 0.01000
O7 -0.32890 -0.00220 0.08350 0.01100
O8 0.20310 0.13040 0.45540 0.01300

loop_
_cod_related_entry_id
_cod_related_entry_database
_cod_related_entry_code
1 AMCSD 0018801
